data_7224675
loop_
_publ_author_name
'Arda, M.'
'Ozturk, I. I.'
'Banti, C. N.'
'Kourkoumelis, N.'
'Manoli, M.'
'Tasiopoulos, A. J.'
'Hadjikakou, S. K.'

_publ_section_title
;
 Novel bismuth compounds: synthesis, characterization and biological
 activity against human adenocarcinoma cells
;
_journal_issue 35
_journal_name_full 'RSC Adv.'
_journal_page_first 29026
_journal_paper_doi 10.1039/C6RA01181K
_journal_volume 6
_journal_year 2016
_chemical_formula_moiety 'C6 H12 Bi Br N2 S4'
_chemical_formula_sum 'C6 H12 Bi Br N2 S4'
_chemical_formula_weight 529.31
_chemical_name_systematic
; 
 ? 
;
_space_group_IT_number 14
_symmetry_cell_setting monoclinic
_symmetry_space_group_name_Hall '-P 2ybc'
_symmetry_space_group_name_H-M 'P 1 21/c 1'
_atom_sites_solution_hydrogens geom
_atom_sites_solution_primary direct
_atom_sites_solution_secondary difmap
_audit_creation_method SHELXL-97
_audit_update_record
;
2016-01-03 deposited with the CCDC.
2016-03-07 downloaded from the CCDC.
;
_cell_angle_alpha 90.00
_cell_angle_beta 101.026(4)
_cell_angle_gamma 90.00
_cell_formula_units_Z 4
_cell_length_a 10.2109(5)
_cell_length_b 16.3665(7)
_cell_length_c 8.2545(4)
_cell_measurement_reflns_used 4194
_cell_measurement_temperature 100.0(6)
_cell_measurement_theta_max 28.8220
_cell_measurement_theta_min 3.1790
_cell_volume 1354.00(11)
_computing_structure_refinement 'SHELXL-97 (Sheldrick, 1997)'
_computing_structure_solution 'SHELXS-97 (Sheldrick, 1990)'
_diffrn_ambient_temperature 100(2)
_diffrn_detector_area_resol_mean 10.4223
_diffrn_measured_fraction_theta_full 0.998
_diffrn_measured_fraction_theta_max 0.998
_diffrn_measurement_device_type 'SuperNova, Dual, Cu at zero, Atlas'
_diffrn_measurement_method '\w scans'
_diffrn_radiation_monochromator mirror
_diffrn_radiation_source 'SuperNova (Mo) X-ray Source'
_diffrn_radiation_type MoK\a
_diffrn_radiation_wavelength 0.71073
_diffrn_reflns_av_R_equivalents 0.0503
_diffrn_reflns_av_sigmaI/netI 0.0443
_diffrn_reflns_limit_h_max 12
_diffrn_reflns_limit_h_min -9
_diffrn_reflns_limit_k_max 19
_diffrn_reflns_limit_k_min -19
_diffrn_reflns_limit_l_max 9
_diffrn_reflns_limit_l_min -9
_diffrn_reflns_number 8252
_diffrn_reflns_theta_full 25.00
_diffrn_reflns_theta_max 25.00
_diffrn_reflns_theta_min 3.17
_exptl_absorpt_coefficient_mu 16.556
_exptl_absorpt_correction_T_max 1.00000
_exptl_absorpt_correction_T_min 0.35967
_exptl_absorpt_correction_type multi-scan
_exptl_absorpt_process_details 'Empirical absorption correction (CrysAlis RED, Oxford Diffraction)'
_exptl_crystal_colour brown
_exptl_crystal_density_diffrn 2.597
_exptl_crystal_density_method 'not measured'
_exptl_crystal_description rods
_exptl_crystal_F_000 976
_exptl_crystal_size_max 0.14
_exptl_crystal_size_mid 0.02
_exptl_crystal_size_min 0.01
_refine_diff_density_max 1.643
_refine_diff_density_min -1.433
_refine_diff_density_rms 0.207
_refine_ls_extinction_method none
_refine_ls_goodness_of_fit_ref 1.032
_refine_ls_hydrogen_treatment constr
_refine_ls_matrix_type full
_refine_ls_number_parameters 127
_refine_ls_number_reflns 2370
_refine_ls_number_restraints 0
_refine_ls_restrained_S_all 1.032
_refine_ls_R_factor_all 0.0322
_refine_ls_R_factor_gt 0.0271
_refine_ls_shift/su_max 0.000
_refine_ls_shift/su_mean 0.000
_refine_ls_structure_factor_coef Fsqd
_refine_ls_weighting_details 'calc w=1/[\s^2^(Fo^2^)+(0.0301P)^2^+0.0000P] where P=(Fo^2^+2Fc^2^)/3'
_refine_ls_weighting_scheme calc
_refine_ls_wR_factor_gt 0.0611
_refine_ls_wR_factor_ref 0.0637
_reflns_number_gt 2136
_reflns_number_total 2370
_reflns_threshold_expression >2sigma(I)
_cod_data_source_file c6ra01181k2.cif
_cod_data_source_block shelxl
_cod_depositor_comments
;
The following automatic conversions were performed:

'_symmetry_cell_setting' value 'Monoclinic' changed to 'monoclinic'
according to
/usr/data/users/saulius/crontab/automatic-downloads/rss-feeds/RSC/lib/dictionaries/cif_core.dic
dictionary named 'cif_core.dic' version 2.4.2 from 2011-04-26.

Automatic conversion script
Id: cif_fix_values 4268 2015-11-12 08:31:59Z antanas 
;
_cod_original_sg_symbol_H-M P2(1)/c
_cod_database_code 7224675

loop_
_symmetry_equiv_pos_as_xyz
'x, y, z'
'-x, y+1/2, -z+1/2'
'-x, -y, -z'
'x, -y-1/2, z-1/2'

loop_
_atom_site_label
_atom_site_type_symbol
_atom_site_fract_x
_atom_site_fract_y
_atom_site_fract_z
_atom_site_U_iso_or_equiv
_atom_site_adp_type
_atom_site_occupancy
_atom_site_symmetry_multiplicity
_atom_site_calc_flag
_atom_site_refinement_flags
Bi1 Bi 0.24653(2) 0.210395(13) 0.17552(2) 0.01274(10) Uani 1 1 d .
Br1 Br 0.03421(6) 0.24097(4) -0.11465(7) 0.01616(15) Uani 1 1 d .
S1 S 0.53297(16) 0.23172(10) 0.19125(18) 0.0194(3) Uani 1 1 d .
S2 S 0.35025(15) 0.13079(9) -0.05020(17) 0.0152(3) Uani 1 1 d .
S4 S 0.10315(15) 0.07303(9) 0.17678(17) 0.0168(3) Uani 1 1 d .
S3 S 0.33944(15) 0.11215(9) 0.43498(18) 0.0183(3) Uani 1 1 d .
C2 C 0.5943(7) 0.0719(4) -0.1600(7) 0.0268(16) Uani 1 1 d .
H2A H 0.6798 0.0572 -0.1836 0.040 Uiso 1 1 calc R
H2B H 0.5406 0.0962 -0.2561 0.040 Uiso 1 1 calc R
H2C H 0.5507 0.0239 -0.1297 0.040 Uiso 1 1 calc R
N2 N 0.1866(5) -0.0181(3) 0.4413(6) 0.0222(12) Uani 1 1 d .
C3 C 0.7510(6) 0.1592(5) 0.0319(8) 0.0290(16) Uani 1 1 d .
H3A H 0.8087 0.1290 -0.0254 0.043 Uiso 1 1 calc R
H3B H 0.7778 0.1505 0.1485 0.043 Uiso 1 1 calc R
H3C H 0.7566 0.2163 0.0079 0.043 Uiso 1 1 calc R
N1 N 0.6128(5) 0.1311(3) -0.0225(6) 0.0209(12) Uani 1 1 d .
C1 C 0.5116(6) 0.1620(4) 0.0352(7) 0.0142(13) Uani 1 1 d .
C4 C 0.2058(6) 0.0485(4) 0.3607(7) 0.0178(14) Uani 1 1 d .
C5 C 0.0801(8) -0.0759(4) 0.3802(9) 0.0369(19) Uani 1 1 d .
H5A H 0.0832 -0.1201 0.4573 0.055 Uiso 1 1 calc R
H5B H 0.0917 -0.0970 0.2753 0.055 Uiso 1 1 calc R
H5C H -0.0045 -0.0488 0.3679 0.055 Uiso 1 1 calc R
C6 C 0.2763(8) -0.0416(4) 0.5978(8) 0.0380(19) Uani 1 1 d .
H6A H 0.2455 -0.0917 0.6379 0.057 Uiso 1 1 calc R
H6B H 0.2761 0.0007 0.6783 0.057 Uiso 1 1 calc R
H6C H 0.3653 -0.0489 0.5784 0.057 Uiso 1 1 calc R

loop_
_atom_site_aniso_label
_atom_site_aniso_U_11
_atom_site_aniso_U_22
_atom_site_aniso_U_33
_atom_site_aniso_U_23
_atom_site_aniso_U_13
_atom_site_aniso_U_12
Bi1 0.01282(17) 0.01386(15) 0.01152(14) -0.00031(8) 0.00230(10) 0.00059(8)
Br1 0.0126(4) 0.0203(3) 0.0151(3) 0.0025(2) 0.0014(2) -0.0008(2)
S1 0.0152(9) 0.0237(8) 0.0191(8) -0.0054(7) 0.0028(6) -0.0020(6)
S2 0.0133(9) 0.0180(8) 0.0146(7) -0.0029(6) 0.0035(6) 0.0016(6)
S4 0.0152(9) 0.0165(8) 0.0176(8) -0.0014(6) 0.0005(6) -0.0013(6)
S3 0.0167(9) 0.0184(8) 0.0181(8) 0.0030(6) -0.0010(6) -0.0005(6)
C2 0.023(4) 0.032(4) 0.027(4) -0.005(3) 0.010(3) 0.012(3)
N2 0.032(4) 0.012(3) 0.022(3) 0.003(2) 0.005(2) -0.006(2)
C3 0.009(4) 0.050(5) 0.029(4) 0.006(3) 0.007(3) 0.006(3)
N1 0.016(3) 0.027(3) 0.020(3) -0.001(2) 0.005(2) 0.004(2)
C1 0.007(3) 0.017(3) 0.018(3) 0.005(2) 0.003(2) 0.006(2)
C4 0.013(3) 0.022(3) 0.018(3) -0.004(3) 0.002(3) 0.003(3)
C5 0.047(5) 0.024(4) 0.039(4) -0.002(3) 0.009(4) -0.015(3)
C6 0.054(5) 0.034(4) 0.022(4) 0.014(3) -0.003(3) -0.003(4)

loop_
_atom_type_symbol
_atom_type_description
_atom_type_scat_dispersion_real
_atom_type_scat_dispersion_imag
_atom_type_scat_source
C C 0.0033 0.0016 'International Tables Vol C Tables 4.2.6.8 and 6.1.1.4'
H H 0.0000 0.0000 'International Tables Vol C Tables 4.2.6.8 and 6.1.1.4'
N N 0.0061 0.0033 'International Tables Vol C Tables 4.2.6.8 and 6.1.1.4'
S S 0.1246 0.1234 'International Tables Vol C Tables 4.2.6.8 and 6.1.1.4'
Bi Bi -4.1077 10.2566 'International Tables Vol C Tables 4.2.6.8 and 6.1.1.4'
Br Br -0.2901 2.4595 'International Tables Vol C Tables 4.2.6.8 and 6.1.1.4'

loop_
_geom_angle_atom_site_label_1
_geom_angle_atom_site_label_2
_geom_angle_atom_site_label_3
_geom_angle
_geom_angle_site_symmetry_3
S2 Bi1 S4 83.27(5) .
S2 Bi1 S3 97.91(5) .
S4 Bi1 S3 66.89(4) .
S2 Bi1 S1 63.88(4) .
S4 Bi1 S1 129.91(5) .
S3 Bi1 S1 80.74(5) .
S2 Bi1 Br1 80.98(3) .
S4 Bi1 Br1 80.13(3) .
S3 Bi1 Br1 146.83(4) .
S1 Bi1 Br1 126.12(3) .
S2 Bi1 Br1 157.84(3) 4_566
S4 Bi1 Br1 76.97(3) 4_566
S3 Bi1 Br1 83.56(4) 4_566
S1 Bi1 Br1 137.64(3) 4_566
Br1 Bi1 Br1 85.804(16) 4_566
Bi1 Br1 Bi1 90.759(17) 4_565
C1 S1 Bi1 84.5(2) .
C1 S2 Bi1 92.60(19) .
C4 S4 Bi1 87.6(2) .
C4 S3 Bi1 86.8(2) .
C4 N2 C5 122.6(5) .
C4 N2 C6 122.0(5) .
C5 N2 C6 115.4(5) .
C1 N1 C3 122.9(5) .
C1 N1 C2 122.4(5) .
C3 N1 C2 114.4(5) .
N1 C1 S1 122.3(5) .
N1 C1 S2 119.2(5) .
S1 C1 S2 118.5(3) .
N2 C4 S4 121.1(5) .
N2 C4 S3 120.3(4) .
S4 C4 S3 118.5(4) .

loop_
_geom_bond_atom_site_label_1
_geom_bond_atom_site_label_2
_geom_bond_distance
_geom_bond_site_symmetry_2
Bi1 S2 2.6543(14) .
Bi1 S4 2.6839(15) .
Bi1 S3 2.7009(15) .
Bi1 S1 2.9237(16) .
Bi1 Br1 2.9497(6) .
Bi1 Br1 3.1257(6) 4_566
Br1 Bi1 3.1256(6) 4_565
S1 C1 1.703(6) .
S2 C1 1.740(6) .
S4 C4 1.720(6) .
S3 C4 1.733(6) .
C2 N1 1.476(8) .
N2 C4 1.311(8) .
N2 C5 1.456(8) .
N2 C6 1.484(7) .
C3 N1 1.470(8) .
N1 C1 1.319(7) .
